data_4107872
loop_
_publ_author_name
'Alfred J. Wooten'
'Patrick J. Carroll'
'Patrick J. Walsh'

_publ_section_title
;
 Insight into Substrate Binding in Shibasaki's Li3(THF)n(BINOLate)3Ln
 Complexes and Implications in Catalysis
;
_journal_name_full 'Journal of the American Chemical Society'
_journal_page_first 7407
_journal_page_last 7419
_journal_paper_doi 10.1021/ja7107933
_journal_volume 130
_journal_year 2008
_chemical_formula_sum 'C80 H76 Li3 O11 Pr'
_chemical_formula_weight 1375.14
_space_group_IT_number 4
_symmetry_cell_setting monoclinic
_symmetry_Int_Tables_number 4
_symmetry_space_group_name_Hall 'P 2yb'
_symmetry_space_group_name_H-M 'P 1 21 1'
_atom_sites_solution_hydrogens geom
_atom_sites_solution_primary direct
_audit_creation_method SHELXL-97
_cell_angle_alpha 90.00
_cell_angle_beta 100.562(2)
_cell_angle_gamma 90.00
_cell_formula_units_Z 2
_cell_length_a 18.2837(13)
_cell_length_b 11.4684(8)
_cell_length_c 19.0027(14)
_cell_measurement_temperature 143(1)
_cell_volume 3917.1(5)
_computing_data_collection 'CrystalClear (Rigaku, 1999)'
_computing_data_reduction 'CrystalClear (Rigaku, 1999)'
_computing_structure_refinement 'SHELXL-97 (Sheldrick, 1997)'
_computing_structure_solution 'SIR97 (Altomare, 1999)'
_diffrn_ambient_temperature 143(1)
_diffrn_measured_fraction_theta_full 0.989
_diffrn_measured_fraction_theta_max 0.989
_diffrn_measurement_device 'CCD Area Detector'
_diffrn_measurement_device_type 'Rigaku Mercury'
_diffrn_measurement_method 'phi and omega rotations'
_diffrn_radiation_monochromator graphite
_diffrn_radiation_source 'rotating anode'
_diffrn_radiation_type MoK\a
_diffrn_radiation_wavelength 0.71069
_diffrn_reflns_av_R_equivalents 0.0310
_diffrn_reflns_av_sigmaI/netI 0.0714
_diffrn_reflns_limit_h_max 23
_diffrn_reflns_limit_h_min -22
_diffrn_reflns_limit_k_max 12
_diffrn_reflns_limit_k_min -14
_diffrn_reflns_limit_l_max 24
_diffrn_reflns_limit_l_min -17
_diffrn_reflns_number 23408
_diffrn_reflns_theta_full 27.48
_diffrn_reflns_theta_max 27.48
_diffrn_reflns_theta_min 2.64
_exptl_absorpt_coefficient_mu 0.676
_exptl_absorpt_correction_T_max 1.0000
_exptl_absorpt_correction_T_min 0.5160
_exptl_absorpt_correction_type multi-scan
_exptl_crystal_density_diffrn 1.166
_exptl_crystal_F_000 1424
_exptl_crystal_size_max 0.35
_exptl_crystal_size_mid 0.22
_exptl_crystal_size_min 0.08
_refine_diff_density_max 0.823
_refine_diff_density_min -1.422
_refine_diff_density_rms 0.088
_refine_ls_abs_structure_details 'Flack H D (1983), Acta Cryst. A39, 876-881'
_refine_ls_abs_structure_Flack -0.005(12)
_refine_ls_extinction_method none
_refine_ls_goodness_of_fit_ref 1.097
_refine_ls_hydrogen_treatment constr
_refine_ls_matrix_type full
_refine_ls_number_parameters 866
_refine_ls_number_reflns 14235
_refine_ls_number_restraints 65
_refine_ls_restrained_S_all 1.098
_refine_ls_R_factor_all 0.0540
_refine_ls_R_factor_gt 0.0477
_refine_ls_shift/su_max 0.001
_refine_ls_shift/su_mean 0.000
_refine_ls_structure_factor_coef Fsqd
_refine_ls_weighting_details 'calc w=1/[\s^2^(Fo^2^)+(0.0569P)^2^+0.0826P] where P=(Fo^2^+2Fc^2^)/3'
_refine_ls_weighting_scheme calc
_refine_ls_wR_factor_gt 0.1161
_refine_ls_wR_factor_ref 0.1235
_reflns_number_gt 12787
_reflns_number_total 14235
_reflns_threshold_expression >2sigma(I)
_cod_data_source_file ja7107933-file011.cif
_cod_data_source_block shelxl
_cod_original_sg_symbol_H-M 'P 21 '
_cod_database_code 4107872

loop_
_symmetry_equiv_pos_as_xyz
'x, y, z'
'-x, y+1/2, -z'

loop_
_atom_site_label
_atom_site_type_symbol
_atom_site_fract_x
_atom_site_fract_y
_atom_site_fract_z
_atom_site_U_iso_or_equiv
_atom_site_adp_type
_atom_site_occupancy
_atom_site_symmetry_multiplicity
_atom_site_calc_flag
_atom_site_refinement_flags
_atom_site_disorder_assembly
_atom_site_disorder_group
Pr1 Pr 0.315448(11) 0.33396(3) 0.185114(11) 0.02828(7) Uani 1 1 d . . .
O1 O 0.3959(2) 0.2248(3) 0.2789(2) 0.0337(9) Uani 1 1 d . . .
O2 O 0.43707(14) 0.3247(5) 0.15042(14) 0.0300(7) Uani 1 1 d . . .
O3 O 0.22958(14) 0.3307(5) 0.26333(13) 0.0308(6) Uani 1 1 d . . .
O4 O 0.3678(2) 0.4664(4) 0.2793(2) 0.0361(9) Uani 1 1 d . . .
O5 O 0.3197(2) 0.1661(4) 0.1147(2) 0.0338(9) Uani 1 1 d . . .
O6 O 0.18863(15) 0.3237(5) 0.11932(15) 0.0314(7) Uani 1 1 d . . .
O7 O 0.49315(19) 0.3489(5) 0.42199(18) 0.0445(10) Uani 1 1 d . . .
O8 O 0.0825(3) 0.4730(4) 0.2091(3) 0.0451(12) Uani 1 1 d D . .
O9 O 0.0685(3) 0.2053(4) 0.2133(3) 0.0502(12) Uani 1 1 d DU . .
O10 O 0.4492(2) 0.0809(3) 0.0401(2) 0.0414(9) Uani 1 1 d . . .
O11 O 0.3159(2) 0.4951(4) 0.0934(2) 0.0398(11) Uani 1 1 d . . .
C1 C 0.4405(3) 0.1380(5) 0.2688(2) 0.0325(11) Uani 1 1 d . . .
C2 C 0.4181(3) 0.0212(5) 0.2821(3) 0.0345(11) Uani 1 1 d . . .
H2 H 0.3751 0.0105 0.3011 0.046 Uiso 1 1 calc R . .
C3 C 0.4567(3) -0.0734(5) 0.2683(3) 0.0369(12) Uani 1 1 d . . .
H3 H 0.4406 -0.1472 0.2789 0.049 Uiso 1 1 calc R . .
C4 C 0.5223(3) -0.0621(4) 0.2374(3) 0.0336(11) Uani 1 1 d . . .
C5 C 0.5609(3) -0.1604(8) 0.2176(2) 0.0438(12) Uani 1 1 d . . .
H5 H 0.5430 -0.2349 0.2235 0.058 Uiso 1 1 calc R . .
C6 C 0.6243(3) -0.1468(6) 0.1898(3) 0.0463(16) Uani 1 1 d . . .
H6 H 0.6497 -0.2118 0.1776 0.062 Uiso 1 1 calc R . .
C7 C 0.6513(3) -0.0321(5) 0.1795(3) 0.0459(14) Uani 1 1 d . . .
H7 H 0.6942 -0.0228 0.1602 0.061 Uiso 1 1 calc R . .
C8 C 0.6143(3) 0.0649(5) 0.1980(3) 0.0382(12) Uani 1 1 d . . .
H8 H 0.6329 0.1388 0.1915 0.051 Uiso 1 1 calc R . .
C9 C 0.5479(3) 0.0534(5) 0.2269(3) 0.0333(11) Uani 1 1 d . . .
C10 C 0.5085(3) 0.1533(4) 0.2458(2) 0.0285(10) Uani 1 1 d . . .
C11 C 0.5377(3) 0.2734(4) 0.2429(3) 0.0287(10) Uani 1 1 d . . .
C12 C 0.6042(3) 0.3099(5) 0.2906(3) 0.0350(14) Uani 1 1 d . . .
C13 C 0.6446(3) 0.2329(5) 0.3422(3) 0.0384(12) Uani 1 1 d . . .
H13 H 0.6277 0.1569 0.3453 0.051 Uiso 1 1 calc R . .
C14 C 0.7079(4) 0.2681(7) 0.3876(4) 0.0520(18) Uani 1 1 d . . .
H14 H 0.7337 0.2165 0.4209 0.069 Uiso 1 1 calc R . .
C15 C 0.7334(4) 0.3842(7) 0.3830(4) 0.0509(18) Uani 1 1 d . . .
H15 H 0.7763 0.4083 0.4138 0.068 Uiso 1 1 calc R . .
C16 C 0.6966(3) 0.4604(5) 0.3350(3) 0.0443(13) Uani 1 1 d . . .
H16 H 0.7146 0.5358 0.3324 0.059 Uiso 1 1 calc R . .
C17 C 0.6302(3) 0.4255(5) 0.2884(3) 0.0351(11) Uani 1 1 d . . .
C18 C 0.5883(3) 0.5052(5) 0.2400(3) 0.0371(11) Uani 1 1 d . . .
H18 H 0.6046 0.5817 0.2380 0.049 Uiso 1 1 calc R . .
C19 C 0.5246(3) 0.4711(5) 0.1968(3) 0.0352(11) Uani 1 1 d . . .
H19 H 0.4969 0.5258 0.1670 0.047 Uiso 1 1 calc R . .
C20 C 0.4988(2) 0.3533(5) 0.1955(2) 0.0296(13) Uani 1 1 d . . .
C21 C 0.2517(2) 0.3085(4) 0.3332(2) 0.0314(13) Uani 1 1 d . . .
C22 C 0.2476(3) 0.1909(5) 0.3569(3) 0.0354(12) Uani 1 1 d . . .
H22 H 0.2278 0.1340 0.3239 0.047 Uiso 1 1 calc R . .
C23 C 0.2717(3) 0.1600(5) 0.4260(3) 0.0375(12) Uani 1 1 d . . .
H23 H 0.2675 0.0829 0.4399 0.050 Uiso 1 1 calc R . .
C24 C 0.3032(3) 0.2433(5) 0.4772(3) 0.0376(12) Uani 1 1 d . . .
C25 C 0.3302(4) 0.2110(6) 0.5486(3) 0.0561(17) Uani 1 1 d . . .
H25 H 0.3262 0.1341 0.5630 0.075 Uiso 1 1 calc R . .
C26 C 0.3623(5) 0.2926(6) 0.5968(4) 0.0566(19) Uani 1 1 d . . .
H26 H 0.3800 0.2703 0.6439 0.075 Uiso 1 1 calc R . .
C27 C 0.3690(5) 0.4087(7) 0.5770(4) 0.0551(18) Uani 1 1 d . . .
H27 H 0.3914 0.4630 0.6106 0.073 Uiso 1 1 calc R . .
C28 C 0.3425(3) 0.4421(5) 0.5081(3) 0.0404(13) Uani 1 1 d . . .
H28 H 0.3471 0.5196 0.4953 0.054 Uiso 1 1 calc R . .
C29 C 0.3081(3) 0.3613(4) 0.4555(3) 0.0318(12) Uani 1 1 d . . .
C30 C 0.2804(3) 0.3937(4) 0.3830(3) 0.0307(10) Uani 1 1 d . . .
C31 C 0.2835(3) 0.5171(5) 0.3578(3) 0.0305(10) Uani 1 1 d . . .
C32 C 0.2403(3) 0.6071(4) 0.3841(3) 0.0313(10) Uani 1 1 d . . .
C33 C 0.1907(3) 0.5828(5) 0.4309(3) 0.0426(13) Uani 1 1 d . . .
H33 H 0.1872 0.5066 0.4468 0.057 Uiso 1 1 calc R . .
C34 C 0.1474(3) 0.6675(6) 0.4540(3) 0.0523(16) Uani 1 1 d . . .
H34 H 0.1143 0.6481 0.4839 0.069 Uiso 1 1 calc R . .
C35 C 0.1535(4) 0.7839(6) 0.4318(4) 0.0557(17) Uani 1 1 d . . .
H35 H 0.1258 0.8422 0.4486 0.074 Uiso 1 1 calc R . .
C36 C 0.1999(3) 0.8106(6) 0.3859(3) 0.0503(17) Uani 1 1 d . . .
H36 H 0.2025 0.8874 0.3708 0.067 Uiso 1 1 calc R . .
C37 C 0.2444(3) 0.7253(5) 0.3602(3) 0.0382(12) Uani 1 1 d . . .
C38 C 0.2918(3) 0.7519(5) 0.3115(3) 0.0441(13) Uani 1 1 d . . .
H38 H 0.2956 0.8284 0.2963 0.059 Uiso 1 1 calc R . .
C39 C 0.3328(3) 0.6641(5) 0.2862(3) 0.0391(12) Uani 1 1 d . . .
H39 H 0.3639 0.6828 0.2543 0.052 Uiso 1 1 calc R . .
C40 C 0.3280(3) 0.5467(5) 0.3084(3) 0.0332(11) Uani 1 1 d . . .
C41 C 0.2650(3) 0.0873(5) 0.0970(3) 0.0341(12) Uani 1 1 d . . .
C42 C 0.2729(3) -0.0229(5) 0.1316(3) 0.0368(12) Uani 1 1 d . . .
H42 H 0.3157 -0.0373 0.1653 0.049 Uiso 1 1 calc R . .
C43 C 0.2209(3) -0.1082(5) 0.1178(3) 0.0398(12) Uani 1 1 d . . .
H43 H 0.2277 -0.1784 0.1426 0.053 Uiso 1 1 calc R . .
C44 C 0.1553(3) -0.0895(5) 0.0647(3) 0.0391(12) Uani 1 1 d . . .
C45 C 0.1008(3) -0.1756(9) 0.0486(3) 0.0450(12) Uani 1 1 d . . .
H45 H 0.1076 -0.2474 0.0717 0.060 Uiso 1 1 calc R . .
C46 C 0.0371(3) -0.1554(8) -0.0012(3) 0.0472(14) Uani 1 1 d . . .
H46 H 0.0010 -0.2132 -0.0111 0.063 Uiso 1 1 calc R . .
C47 C 0.0266(3) -0.0484(6) -0.0365(3) 0.0456(14) Uani 1 1 d . . .
H47 H -0.0166 -0.0351 -0.0699 0.061 Uiso 1 1 calc R . .
C48 C 0.0798(3) 0.0376(5) -0.0224(3) 0.0372(12) Uani 1 1 d . . .
H48 H 0.0718 0.1084 -0.0465 0.049 Uiso 1 1 calc R . .
C49 C 0.1474(3) 0.0203(5) 0.0287(3) 0.0350(11) Uani 1 1 d . . .
C50 C 0.2030(3) 0.1082(4) 0.0451(2) 0.0299(10) Uani 1 1 d . . .
C51 C 0.1899(3) 0.2233(5) 0.0082(3) 0.0287(11) Uani 1 1 d . . .
C52 C 0.1870(3) 0.2321(5) -0.0671(3) 0.0348(12) Uani 1 1 d . . .
C53 C 0.2047(3) 0.1402(5) -0.1095(3) 0.0392(12) Uani 1 1 d . . .
H53 H 0.2195 0.0693 -0.0876 0.052 Uiso 1 1 calc R . .
C54 C 0.2014(4) 0.1501(6) -0.1811(3) 0.0503(15) Uani 1 1 d . . .
H54 H 0.2127 0.0856 -0.2068 0.067 Uiso 1 1 calc R . .
C55 C 0.1816(4) 0.2535(6) -0.2170(3) 0.0528(16) Uani 1 1 d . . .
H55 H 0.1805 0.2606 -0.2660 0.070 Uiso 1 1 calc R . .
C56 C 0.1641(3) 0.3422(11) -0.1784(3) 0.0548(18) Uani 1 1 d . . .
H56 H 0.1491 0.4112 -0.2024 0.073 Uiso 1 1 calc R . .
C57 C 0.1666(2) 0.3402(7) -0.1034(2) 0.0367(11) Uani 1 1 d . . .
C58 C 0.1494(4) 0.4361(6) -0.0625(3) 0.0455(15) Uani 1 1 d . . .
H58 H 0.1336 0.5057 -0.0855 0.061 Uiso 1 1 calc R . .
C59 C 0.1555(3) 0.4283(5) 0.0098(3) 0.0398(13) Uani 1 1 d . . .
H59 H 0.1446 0.4932 0.0353 0.053 Uiso 1 1 calc R . .
C60 C 0.1784(2) 0.3225(7) 0.0475(2) 0.0330(11) Uani 1 1 d . . .
C61 C 0.5383(5) 0.4426(7) 0.4550(4) 0.070(2) Uani 1 1 d . . .
H61A H 0.5078 0.5088 0.4629 0.094 Uiso 1 1 calc R . .
H61B H 0.5734 0.4672 0.4255 0.094 Uiso 1 1 calc R . .
C62 C 0.5769(7) 0.3954(12) 0.5227(6) 0.098(4) Uani 1 1 d . . .
H62A H 0.6299 0.4087 0.5267 0.131 Uiso 1 1 calc R . .
H62B H 0.5606 0.4366 0.5617 0.131 Uiso 1 1 calc R . .
C63 C 0.5642(7) 0.2756(14) 0.5296(6) 0.112(5) Uani 1 1 d . . .
H63A H 0.5440 0.2597 0.5724 0.149 Uiso 1 1 calc R . .
H63B H 0.6099 0.2316 0.5317 0.149 Uiso 1 1 calc R . .
C64 C 0.5087(4) 0.2453(7) 0.4633(4) 0.0539(18) Uani 1 1 d . . .
H64A H 0.5291 0.1863 0.4359 0.072 Uiso 1 1 calc R . .
H64B H 0.4635 0.2151 0.4763 0.072 Uiso 1 1 calc R . .
C65 C 0.1206(4) 0.5823(5) 0.2023(4) 0.0523(15) Uani 1 1 d D B .
H65A H 0.1295 0.5924 0.1539 0.070 Uiso 1 1 calc R . .
H65B H 0.1679 0.5849 0.2352 0.070 Uiso 1 1 calc R . .
C66 C 0.0690(6) 0.6744(6) 0.2203(6) 0.083(3) Uani 1 1 d D . .
H66A H 0.0968 0.7371 0.2473 0.111 Uiso 1 1 calc R B .
H66B H 0.0394 0.7066 0.1771 0.111 Uiso 1 1 calc R . .
C67 C 0.0217(7) 0.6162(9) 0.2633(9) 0.152(7) Uani 1 1 d D B .
H67A H -0.0302 0.6239 0.2409 0.202 Uiso 0.55 1 calc PR A 1
H67B H 0.0285 0.6506 0.3107 0.202 Uiso 0.55 1 calc PR A 1
H67D H -0.0268 0.6530 0.2571 0.202 Uiso 0.45 1 calc PR A 2
H67E H 0.0442 0.6178 0.3136 0.202 Uiso 0.45 1 calc PR A 2
C68 C 0.0439(9) 0.4889(12) 0.2684(8) 0.073(7) Uani 0.55 1 d PD B 1
H68A H 0.0764 0.4724 0.3137 0.098 Uiso 0.55 1 calc PR B 1
H68B H 0.0005 0.4389 0.2636 0.098 Uiso 0.55 1 calc PR B 1
C68' C 0.0154(8) 0.4940(12) 0.2357(11) 0.063(5) Uani 0.45 1 d PD B 2
H68C H 0.0108 0.4397 0.2738 0.084 Uiso 0.45 1 calc PR B 2
H68D H -0.0276 0.4858 0.1978 0.084 Uiso 0.45 1 calc PR B 2
C69 C 0.0496(5) 0.1676(8) 0.2803(4) 0.067(2) Uani 1 1 d DU B .
H69A H 0.0038 0.2039 0.2879 0.090 Uiso 1 1 calc R . .
H69B H 0.0891 0.1869 0.3201 0.090 Uiso 1 1 calc R . .
C70 C 0.0404(9) 0.0369(9) 0.2726(6) 0.127(4) Uani 1 1 d DU . .
H70A H 0.0791 -0.0025 0.3059 0.168 Uiso 1 1 calc R B .
H70B H -0.0075 0.0136 0.2831 0.168 Uiso 1 1 calc R . .
C71 C 0.0452(10) 0.0056(8) 0.2003(7) 0.136(5) Uani 1 1 d DU B .
H71A H -0.0002 -0.0330 0.1774 0.181 Uiso 1 1 calc R . .
H71B H 0.0866 -0.0472 0.2000 0.181 Uiso 1 1 calc R . .
C72 C 0.0561(6) 0.1132(7) 0.1618(4) 0.086(3) Uani 1 1 d DU B .
H72A H 0.0987 0.1053 0.1383 0.115 Uiso 1 1 calc R . .
H72B H 0.0125 0.1297 0.1258 0.115 Uiso 1 1 calc R . .
C73 C 0.3983(4) 0.0959(6) -0.0285(3) 0.0475(14) Uani 1 1 d . . .
H73A H 0.4236 0.1326 -0.0633 0.063 Uiso 1 1 calc R . .
H73B H 0.3561 0.1438 -0.0227 0.063 Uiso 1 1 calc R . .
C74 C 0.3737(3) -0.0240(6) -0.0519(3) 0.0500(15) Uani 1 1 d . . .
H74A H 0.3609 -0.0291 -0.1037 0.067 Uiso 1 1 calc R . .
H74B H 0.3312 -0.0479 -0.0315 0.067 Uiso 1 1 calc R . .
C75 C 0.4414(3) -0.0970(6) -0.0232(3) 0.0448(13) Uani 1 1 d . . .
H75A H 0.4283 -0.1782 -0.0185 0.060 Uiso 1 1 calc R . .
H75B H 0.4786 -0.0914 -0.0535 0.060 Uiso 1 1 calc R . .
C76 C 0.4684(3) -0.0419(5) 0.0490(3) 0.0429(13) Uani 1 1 d . . .
H76A H 0.4441 -0.0769 0.0851 0.057 Uiso 1 1 calc R . .
H76B H 0.5218 -0.0515 0.0634 0.057 Uiso 1 1 calc R . .
C77 C 0.2911(4) 0.6129(5) 0.0961(3) 0.0412(14) Uani 1 1 d . . .
H77A H 0.2893 0.6362 0.1448 0.055 Uiso 1 1 calc R . .
H77B H 0.2422 0.6234 0.0667 0.055 Uiso 1 1 calc R . .
C78 C 0.3500(4) 0.6818(7) 0.0663(5) 0.072(2) Uani 1 1 d . . .
H78A H 0.3307 0.7560 0.0466 0.096 Uiso 1 1 calc R . .
H78B H 0.3938 0.6952 0.1027 0.096 Uiso 1 1 calc R . .
C79 C 0.3669(5) 0.6004(6) 0.0078(5) 0.071(2) Uani 1 1 d . . .
H79A H 0.3384 0.6232 -0.0383 0.094 Uiso 1 1 calc R . .
H79B H 0.4194 0.6038 0.0053 0.094 Uiso 1 1 calc R . .
C80 C 0.3463(3) 0.4802(6) 0.0264(3) 0.0424(13) Uani 1 1 d . . .
H80A H 0.3090 0.4475 -0.0114 0.056 Uiso 1 1 calc R . .
H80B H 0.3894 0.4295 0.0343 0.056 Uiso 1 1 calc R . .
Li1 Li 0.4230(6) 0.3528(10) 0.3354(5) 0.052(3) Uani 1 1 d . . .
Li2 Li 0.1372(4) 0.3279(13) 0.1968(4) 0.0343(16) Uani 1 1 d . B .
Li3 Li 0.4230(4) 0.1674(8) 0.1167(5) 0.0329(18) Uani 1 1 d . . .

loop_
_atom_site_aniso_label
_atom_site_aniso_U_11
_atom_site_aniso_U_22
_atom_site_aniso_U_33
_atom_site_aniso_U_23
_atom_site_aniso_U_13
_atom_site_aniso_U_12
Pr1 0.02890(12) 0.02712(12) 0.02794(11) 0.00068(14) 0.00292(8) 0.00092(14)
O1 0.039(2) 0.031(2) 0.0288(19) 0.0036(15) 0.0023(15) 0.0081(17)
O2 0.0271(13) 0.0338(18) 0.0280(13) -0.001(2) 0.0018(10) 0.006(2)
O3 0.0302(13) 0.0360(16) 0.0255(13) -0.001(2) 0.0034(10) -0.002(2)
O4 0.046(2) 0.029(2) 0.033(2) -0.0013(16) 0.0057(16) -0.0035(18)
O5 0.0258(18) 0.031(2) 0.042(2) -0.0079(17) 0.0002(15) -0.0011(16)
O6 0.0306(13) 0.0342(19) 0.0291(14) -0.003(2) 0.0047(10) 0.002(2)
O7 0.0430(17) 0.050(3) 0.0349(16) -0.003(2) -0.0071(13) -0.004(2)
O8 0.041(2) 0.040(3) 0.053(3) -0.004(2) 0.0064(19) 0.010(2)
O9 0.058(3) 0.050(3) 0.046(3) -0.007(2) 0.016(2) -0.018(2)
O10 0.043(2) 0.040(2) 0.041(2) -0.0053(17) 0.0054(16) 0.0031(17)
O11 0.043(2) 0.035(2) 0.041(2) 0.0029(18) 0.0095(18) 0.0034(19)
C1 0.040(3) 0.030(3) 0.025(2) 0.002(2) -0.0008(18) 0.002(2)
C2 0.035(3) 0.035(3) 0.030(2) 0.005(2) -0.0014(19) -0.005(2)
C3 0.046(3) 0.026(3) 0.036(3) 0.004(2) 0.000(2) -0.002(2)
C4 0.036(3) 0.030(3) 0.031(3) 0.001(2) -0.0054(19) 0.003(2)
C5 0.055(3) 0.030(3) 0.040(2) 0.001(3) -0.008(2) 0.018(4)
C6 0.049(3) 0.042(5) 0.044(3) -0.008(3) -0.002(2) 0.020(3)
C7 0.042(3) 0.041(3) 0.053(3) -0.008(3) 0.003(2) 0.010(3)
C8 0.037(3) 0.034(3) 0.042(3) -0.004(2) 0.001(2) -0.001(2)
C9 0.038(3) 0.028(3) 0.030(2) 0.004(2) -0.0022(19) 0.001(2)
C10 0.028(2) 0.025(2) 0.029(2) 0.0041(19) -0.0016(17) 0.002(2)
C11 0.029(2) 0.021(2) 0.036(3) 0.0007(19) 0.0046(18) 0.0021(19)
C12 0.025(2) 0.041(4) 0.039(2) -0.006(2) 0.0054(17) 0.000(2)
C13 0.040(3) 0.036(3) 0.037(3) 0.004(2) 0.000(2) -0.002(2)
C14 0.050(4) 0.056(4) 0.044(4) 0.000(3) -0.006(3) 0.005(3)
C15 0.044(4) 0.059(4) 0.044(4) -0.011(3) -0.007(3) -0.008(3)
C16 0.048(3) 0.035(3) 0.049(3) -0.008(3) 0.007(3) -0.007(3)
C17 0.032(3) 0.032(3) 0.042(3) -0.008(2) 0.008(2) -0.002(2)
C18 0.041(3) 0.026(3) 0.045(3) -0.001(2) 0.009(2) -0.001(2)
C19 0.039(3) 0.027(3) 0.039(3) 0.005(2) 0.008(2) 0.006(2)
C20 0.027(2) 0.029(4) 0.033(2) -0.002(2) 0.0067(16) 0.002(2)
C21 0.030(2) 0.035(4) 0.029(2) -0.0014(19) 0.0064(16) -0.004(2)
C22 0.046(3) 0.024(3) 0.037(3) -0.001(2) 0.009(2) -0.006(2)
C23 0.047(3) 0.029(3) 0.035(3) 0.000(2) 0.004(2) 0.002(2)
C24 0.049(3) 0.034(3) 0.030(3) 0.004(2) 0.009(2) 0.003(3)
C25 0.081(5) 0.050(4) 0.036(3) 0.011(3) 0.006(3) 0.013(4)
C26 0.087(5) 0.048(4) 0.029(3) 0.006(3) -0.002(3) 0.014(3)
C27 0.077(5) 0.047(4) 0.037(4) -0.004(3) 0.000(3) 0.006(4)
C28 0.054(3) 0.031(3) 0.033(3) -0.002(2) 0.001(2) 0.005(3)
C29 0.040(2) 0.029(3) 0.026(2) 0.0018(19) 0.0052(17) 0.004(2)
C30 0.028(2) 0.031(3) 0.032(3) 0.000(2) 0.0055(18) -0.001(2)
C31 0.036(3) 0.025(3) 0.028(2) -0.001(2) -0.0005(19) 0.002(2)
C32 0.033(2) 0.027(3) 0.030(2) -0.005(2) -0.0020(18) 0.001(2)
C33 0.047(3) 0.043(3) 0.036(3) -0.012(2) 0.003(2) 0.010(3)
C34 0.048(3) 0.064(4) 0.041(3) -0.005(3) -0.002(2) 0.014(3)
C35 0.062(4) 0.045(4) 0.055(4) -0.014(3) -0.003(3) 0.021(3)
C36 0.056(3) 0.040(5) 0.048(3) -0.010(3) -0.008(2) 0.008(3)
C37 0.044(3) 0.031(3) 0.035(3) -0.008(2) -0.004(2) 0.004(2)
C38 0.058(3) 0.024(3) 0.046(3) -0.003(2) -0.003(3) -0.003(3)
C39 0.045(3) 0.032(3) 0.038(3) 0.000(2) 0.001(2) -0.012(2)
C40 0.033(2) 0.036(3) 0.029(2) 0.005(2) 0.0029(18) -0.001(2)
C41 0.037(3) 0.032(3) 0.032(3) -0.004(2) 0.005(2) 0.001(2)
C42 0.041(3) 0.030(3) 0.036(3) -0.002(2) -0.003(2) 0.005(2)
C43 0.041(3) 0.033(3) 0.044(3) 0.005(2) 0.002(2) 0.002(2)
C44 0.042(3) 0.033(3) 0.041(3) -0.002(2) 0.004(2) 0.000(2)
C45 0.049(3) 0.041(3) 0.044(3) -0.003(4) 0.0047(19) -0.003(4)
C46 0.038(2) 0.047(4) 0.055(3) -0.005(4) 0.005(2) -0.016(3)
C47 0.035(3) 0.056(4) 0.044(3) 0.005(3) 0.001(2) -0.008(3)
C48 0.033(3) 0.035(3) 0.042(3) 0.002(2) 0.003(2) 0.002(2)
C49 0.031(2) 0.037(3) 0.035(3) -0.005(2) 0.0024(19) -0.003(2)
C50 0.029(2) 0.032(3) 0.027(2) 0.004(2) 0.0014(17) 0.002(2)
C51 0.028(2) 0.029(3) 0.028(2) 0.004(2) 0.0008(19) 0.001(2)
C52 0.031(3) 0.041(3) 0.031(3) 0.001(2) 0.003(2) -0.003(2)
C53 0.039(3) 0.048(3) 0.030(3) -0.001(2) 0.004(2) -0.005(3)
C54 0.057(3) 0.065(4) 0.029(3) -0.005(3) 0.006(2) -0.019(3)
C55 0.063(4) 0.066(4) 0.028(3) 0.001(3) 0.005(2) -0.019(3)
C56 0.056(3) 0.074(5) 0.030(2) 0.017(4) -0.004(2) -0.016(5)
C57 0.032(2) 0.042(3) 0.033(2) 0.016(3) -0.0019(16) -0.005(3)
C58 0.049(3) 0.041(4) 0.042(3) 0.007(3) -0.004(3) -0.003(3)
C59 0.039(3) 0.035(3) 0.044(3) 0.008(2) 0.001(2) -0.002(3)
C60 0.0292(19) 0.035(3) 0.034(2) 0.005(3) 0.0025(15) 0.010(3)
C61 0.088(6) 0.060(5) 0.055(5) -0.011(4) -0.008(4) -0.021(4)
C62 0.107(8) 0.099(8) 0.069(7) -0.005(6) -0.038(5) -0.036(7)
C63 0.106(8) 0.152(13) 0.060(6) 0.020(7) -0.033(5) 0.004(8)
C64 0.054(4) 0.055(4) 0.048(4) 0.007(3) -0.002(3) -0.005(3)
C65 0.065(4) 0.036(3) 0.057(4) 0.002(3) 0.014(3) 0.009(3)
C66 0.107(7) 0.042(4) 0.103(8) -0.003(5) 0.024(6) 0.029(5)
C67 0.115(10) 0.090(9) 0.28(2) -0.058(11) 0.109(12) 0.008(7)
C68 0.046(9) 0.091(14) 0.091(14) -0.056(11) 0.032(9) -0.033(9)
C68' 0.052(11) 0.049(10) 0.092(15) -0.030(10) 0.024(9) -0.011(8)
C69 0.055(4) 0.100(6) 0.049(4) 0.002(4) 0.014(3) -0.014(5)
C70 0.169(11) 0.085(7) 0.132(8) 0.035(6) 0.043(9) -0.035(8)
C71 0.213(13) 0.059(6) 0.138(9) -0.009(6) 0.039(10) -0.033(8)
C72 0.114(7) 0.065(5) 0.093(5) -0.040(4) 0.052(5) -0.040(5)
C73 0.052(3) 0.050(4) 0.040(3) 0.003(3) 0.007(3) 0.015(3)
C74 0.041(3) 0.074(5) 0.034(3) -0.012(3) 0.004(2) -0.005(3)
C75 0.048(3) 0.050(4) 0.036(3) -0.003(3) 0.008(2) -0.002(3)
C76 0.049(3) 0.048(3) 0.033(3) 0.003(2) 0.010(2) -0.003(3)
C77 0.052(4) 0.037(3) 0.034(3) 0.002(2) 0.005(2) 0.014(3)
C78 0.072(5) 0.046(4) 0.107(6) 0.011(4) 0.041(4) -0.008(4)
C79 0.099(6) 0.046(4) 0.081(5) 0.016(4) 0.052(5) 0.008(4)
C80 0.047(3) 0.048(3) 0.035(3) 0.003(2) 0.014(2) 0.004(3)
Li1 0.060(5) 0.039(8) 0.047(5) -0.003(5) -0.018(4) -0.002(5)
Li2 0.027(3) 0.034(4) 0.039(4) -0.001(6) -0.001(3) -0.002(6)
Li3 0.018(3) 0.035(5) 0.043(5) -0.001(4) -0.002(3) 0.001(3)

loop_
_atom_type_symbol
_atom_type_description
_atom_type_scat_dispersion_real
_atom_type_scat_dispersion_imag
_atom_type_scat_source
C C 0.0033 0.0016 'International Tables Vol C Tables 4.2.6.8 and 6.1.1.4'
H H 0.0000 0.0000 'International Tables Vol C Tables 4.2.6.8 and 6.1.1.4'
O O 0.0106 0.0060 'International Tables Vol C Tables 4.2.6.8 and 6.1.1.4'
Li Li -0.0003 0.0001 'International Tables Vol C Tables 4.2.6.8 and 6.1.1.4'
Pr Pr -0.2180 2.8214 'International Tables Vol C Tables 4.2.6.8 and 6.1.1.4'

loop_
_geom_angle_atom_site_label_1
_geom_angle_atom_site_label_2
_geom_angle_atom_site_label_3
_geom_angle
O3 Pr1 O5 116.22(17)
O3 Pr1 O4 76.15(14)
O5 Pr1 O4 152.68(13)
O3 Pr1 O6 68.86(9)
O5 Pr1 O6 78.18(14)
O4 Pr1 O6 128.73(14)
O3 Pr1 O2 156.79(9)
O5 Pr1 O2 71.55(15)
O4 Pr1 O2 88.31(13)
O6 Pr1 O2 133.80(9)
O3 Pr1 O1 85.03(13)
O5 Pr1 O1 85.27(14)
O4 Pr1 O1 71.11(13)
O6 Pr1 O1 137.99(14)
O2 Pr1 O1 73.54(12)
O3 Pr1 O11 122.11(16)
O5 Pr1 O11 101.54(13)
O4 Pr1 O11 90.01(14)
O6 Pr1 O11 78.77(15)
O2 Pr1 O11 74.21(14)
O1 Pr1 O11 142.84(14)
O3 Pr1 Li1 78.9(2)
O5 Pr1 Li1 119.3(2)
O4 Pr1 Li1 35.9(2)
O6 Pr1 Li1 147.7(2)
O2 Pr1 Li1 78.5(2)
O1 Pr1 Li1 35.3(2)
O11 Pr1 Li1 119.3(2)
O3 Pr1 Li3 141.5(2)
O5 Pr1 Li3 35.94(17)
O4 Pr1 Li3 119.38(17)
O6 Pr1 Li3 111.33(17)
O2 Pr1 Li3 36.90(19)
O1 Pr1 Li3 69.84(18)
O11 Pr1 Li3 94.37(19)
Li1 Pr1 Li3 94.7(3)
O3 Pr1 Li2 34.64(14)
O5 Pr1 Li2 99.0(3)
O4 Pr1 Li2 103.1(2)
O6 Pr1 Li2 34.25(14)
O2 Pr1 Li2 167.75(16)
O1 Pr1 Li2 114.2(2)
O11 Pr1 Li2 100.9(2)
Li1 Pr1 Li2 113.4(2)
Li3 Pr1 Li2 134.8(3)
C1 O1 Li1 125.4(4)
C1 O1 Pr1 125.9(3)
Li1 O1 Pr1 94.6(3)
C20 O2 Li3 119.7(4)
C20 O2 Pr1 121.7(3)
Li3 O2 Pr1 93.3(3)
C21 O3 Li2 136.1(4)
C21 O3 Pr1 121.0(2)
Li2 O3 Pr1 101.1(2)
C40 O4 Li1 121.2(5)
C40 O4 Pr1 124.3(3)
Li1 O4 Pr1 94.9(4)
C41 O5 Li3 135.1(5)
C41 O5 Pr1 126.3(3)
Li3 O5 Pr1 96.8(3)
C60 O6 Li2 142.8(3)
C60 O6 Pr1 117.8(2)
Li2 O6 Pr1 99.4(2)
C64 O7 C61 110.1(4)
C64 O7 Li1 122.3(6)
C61 O7 Li1 127.6(6)
C68' O8 C68 29.7(9)
C68' O8 C65 110.0(6)
C68 O8 C65 105.7(6)
C68' O8 Li2 132.0(7)
C68 O8 Li2 121.9(7)
C65 O8 Li2 117.0(5)
C72 O9 C69 110.4(5)
C72 O9 Li2 116.7(5)
C69 O9 Li2 128.5(5)
C76 O10 C73 108.5(4)
C76 O10 Li3 120.5(4)
C73 O10 Li3 114.4(4)
C77 O11 C80 108.0(4)
C77 O11 Pr1 128.4(3)
C80 O11 Pr1 123.5(3)
O1 C1 C10 123.8(5)
O1 C1 C2 118.2(5)
C10 C1 C2 118.0(5)
C3 C2 C1 122.7(5)
C2 C3 C4 121.0(5)
C5 C4 C9 120.4(5)
C5 C4 C3 122.1(5)
C9 C4 C3 117.5(5)
C6 C5 C4 120.7(7)
C5 C6 C7 119.7(6)
C8 C7 C6 120.5(6)
C7 C8 C9 121.0(5)
C8 C9 C4 117.6(5)
C8 C9 C10 121.7(5)
C4 C9 C10 120.8(5)
C1 C10 C9 119.6(5)
C1 C10 C11 118.3(4)
C9 C10 C11 122.1(4)
C1 C10 Li3 83.7(3)
C9 C10 Li3 93.1(3)
C11 C10 Li3 93.6(3)
C20 C11 C12 119.3(4)
C20 C11 C10 119.6(4)
C12 C11 C10 121.0(4)
C17 C12 C13 117.9(5)
C17 C12 C11 120.3(5)
C13 C12 C11 121.7(5)
C14 C13 C12 121.5(6)
C13 C14 C15 119.2(7)
C16 C15 C14 121.3(7)
C15 C16 C17 120.1(6)
C12 C17 C18 118.7(5)
C12 C17 C16 120.0(5)
C18 C17 C16 121.4(5)
C19 C18 C17 120.7(5)
C18 C19 C20 121.8(5)
O2 C20 C11 122.0(5)
O2 C20 C19 118.9(5)
C11 C20 C19 119.1(4)
O3 C21 C30 123.2(5)
O3 C21 C22 117.9(5)
C30 C21 C22 118.9(4)
C23 C22 C21 121.7(5)
C22 C23 C24 120.8(5)
C25 C24 C23 121.0(6)
C25 C24 C29 120.1(6)
C23 C24 C29 118.9(5)
C26 C25 C24 119.9(7)
C25 C26 C27 121.5(7)
C28 C27 C26 119.5(7)
C27 C28 C29 121.7(6)
C24 C29 C28 117.3(5)
C24 C29 C30 119.9(4)
C28 C29 C30 122.8(5)
C21 C30 C29 119.7(5)
C21 C30 C31 118.4(4)
C29 C30 C31 121.8(4)
C40 C31 C32 118.9(5)
C40 C31 C30 120.4(5)
C32 C31 C30 120.7(5)
C33 C32 C37 117.7(5)
C33 C32 C31 122.1(5)
C37 C32 C31 120.1(5)
C34 C33 C32 122.4(6)
C33 C34 C35 119.5(6)
C36 C35 C34 119.8(6)
C35 C36 C37 122.2(6)
C38 C37 C36 122.5(5)
C38 C37 C32 119.1(5)
C36 C37 C32 118.4(5)
C39 C38 C37 120.2(5)
C38 C39 C40 121.2(5)
O4 C40 C31 122.3(5)
O4 C40 C39 117.3(5)
C31 C40 C39 120.4(5)
O5 C41 C50 122.5(5)
O5 C41 C42 118.3(5)
C50 C41 C42 119.1(5)
C43 C42 C41 122.9(5)
C42 C43 C44 119.7(5)
C45 C44 C49 120.9(5)
C45 C44 C43 121.3(5)
C49 C44 C43 117.8(5)
C46 C45 C44 120.7(8)
C45 C46 C47 120.1(7)
C48 C47 C46 120.5(5)
C47 C48 C49 121.4(5)
C50 C49 C44 120.9(4)
C50 C49 C48 122.7(5)
C44 C49 C48 116.3(5)
C41 C50 C49 119.5(5)
C41 C50 C51 121.9(5)
C49 C50 C51 118.4(4)
C60 C51 C52 119.8(5)
C60 C51 C50 119.8(4)
C52 C51 C50 120.4(5)
C53 C52 C51 123.7(5)
C53 C52 C57 116.2(5)
C51 C52 C57 120.1(5)
C54 C53 C52 122.8(6)
C53 C54 C55 121.8(6)
C56 C55 C54 116.8(6)
C55 C56 C57 125.3(9)
C58 C57 C56 124.8(8)
C58 C57 C52 118.2(4)
C56 C57 C52 117.1(8)
C59 C58 C57 121.2(6)
C58 C59 C60 121.5(6)
O6 C60 C51 122.9(6)
O6 C60 C59 118.2(6)
C51 C60 C59 118.8(4)
O7 C61 C62 104.9(7)
C63 C62 C61 112.7(9)
C62 C63 C64 104.2(10)
O7 C64 C63 107.8(8)
O8 C65 C66 104.9(5)
C67 C66 C65 105.6(6)
C66 C67 C68' 104.4(9)
C66 C67 C68 107.4(7)
C68' C67 C68 28.4(9)
O8 C68 C67 103.6(9)
O8 C68' C67 105.5(8)
O9 C69 C70 104.6(6)
C71 C70 C69 108.3(7)
C70 C71 C72 107.7(7)
O9 C72 C71 107.5(7)
O10 C73 C74 105.3(5)
C73 C74 C75 102.7(5)
C76 C75 C74 101.9(5)
O10 C76 C75 105.5(4)
O11 C77 C78 103.0(5)
C79 C78 C77 101.8(6)
C80 C79 C78 107.4(5)
O11 C80 C79 104.3(5)
O1 Li1 O4 99.4(4)
O1 Li1 O7 123.9(6)
O4 Li1 O7 136.5(7)
O1 Li1 Pr1 50.2(2)
O4 Li1 Pr1 49.3(2)
O7 Li1 Pr1 173.4(6)
O6 Li2 O3 90.6(3)
O6 Li2 O9 122.4(7)
O3 Li2 O9 115.0(6)
O6 Li2 O8 116.7(7)
O3 Li2 O8 108.1(6)
O9 Li2 O8 103.5(4)
O6 Li2 Pr1 46.40(17)
O3 Li2 Pr1 44.25(16)
O9 Li2 Pr1 134.3(6)
O8 Li2 Pr1 121.1(5)
O5 Li3 O10 112.0(4)
O5 Li3 O2 95.1(4)
O10 Li3 O2 135.4(5)
O5 Li3 C10 115.9(4)
O10 Li3 C10 119.2(4)
O2 Li3 C10 74.3(3)
O5 Li3 Pr1 47.3(2)
O10 Li3 Pr1 152.9(4)
O2 Li3 Pr1 49.8(2)
C10 Li3 Pr1 87.9(3)

loop_
_geom_bond_atom_site_label_1
_geom_bond_atom_site_label_2
_geom_bond_distance
Pr1 O3 2.352(3)
Pr1 O5 2.355(4)
Pr1 O4 2.407(4)
Pr1 O6 2.427(3)
Pr1 O2 2.435(3)
Pr1 O1 2.438(4)
Pr1 O11 2.542(4)
Pr1 Li1 3.165(8)
Pr1 Li3 3.184(8)
Pr1 Li2 3.307(7)
O1 C1 1.323(6)
O1 Li1 1.833(12)
O2 C20 1.328(5)
O2 Li3 1.915(10)
O3 C21 1.340(5)
O3 Li2 1.916(7)
O4 C40 1.353(7)
O4 Li1 1.860(11)
O5 C41 1.343(7)
O5 Li3 1.882(9)
O6 C60 1.344(5)
O6 Li2 1.886(8)
O7 C64 1.424(8)
O7 C61 1.428(9)
O7 Li1 1.892(9)
O8 C68' 1.429(13)
O8 C68 1.447(12)
O8 C65 1.451(7)
O8 Li2 1.978(14)
O9 C72 1.428(8)
O9 C69 1.445(8)
O9 Li2 1.949(13)
O10 C76 1.453(7)
O10 C73 1.467(7)
O10 Li3 1.896(10)
O11 C77 1.430(7)
O11 C80 1.488(7)
C1 C10 1.402(7)
C1 C2 1.437(7)
C2 C3 1.347(8)
C3 C4 1.434(8)
C4 C5 1.418(9)
C4 C9 1.432(7)
C5 C6 1.367(8)
C6 C7 1.431(9)
C7 C8 1.380(8)
C8 C9 1.428(7)
C9 C10 1.434(7)
C10 C11 1.482(7)
C10 Li3 2.662(9)
C11 C20 1.385(7)
C11 C12 1.439(6)
C12 C17 1.411(8)
C12 C13 1.423(7)
C13 C14 1.370(9)
C14 C15 1.419(9)
C15 C16 1.351(10)
C16 C17 1.423(8)
C17 C18 1.417(7)
C18 C19 1.353(7)
C19 C20 1.430(7)
C21 C30 1.394(7)
C21 C22 1.428(7)
C22 C23 1.355(7)
C23 C24 1.410(8)
C24 C25 1.406(8)
C24 C29 1.422(8)
C25 C26 1.364(10)
C26 C27 1.396(10)
C27 C28 1.365(8)
C28 C29 1.423(7)
C29 C30 1.427(7)
C30 C31 1.498(7)
C31 C40 1.394(7)
C31 C32 1.443(7)
C32 C33 1.409(8)
C32 C37 1.436(7)
C33 C34 1.375(8)
C34 C35 1.410(10)
C35 C36 1.359(9)
C36 C37 1.416(8)
C37 C38 1.412(8)
C38 C39 1.392(8)
C39 C40 1.419(7)
C41 C50 1.380(7)
C41 C42 1.421(8)
C42 C43 1.355(8)
C43 C44 1.435(7)
C44 C45 1.396(9)
C44 C49 1.428(8)
C45 C46 1.379(7)
C46 C47 1.395(10)
C47 C48 1.376(8)
C48 C49 1.440(7)
C49 C50 1.426(7)
C50 C51 1.493(7)
C51 C60 1.397(9)
C51 C52 1.426(7)
C52 C53 1.400(8)
C52 C57 1.434(9)
C53 C54 1.355(7)
C54 C55 1.384(10)
C55 C56 1.327(12)
C56 C57 1.418(6)
C57 C58 1.415(10)
C58 C59 1.361(8)
C59 C60 1.432(9)
C61 C62 1.453(13)
C62 C63 1.403(13)
C63 C64 1.506(12)
C65 C66 1.497(9)
C66 C67 1.456(12)
C67 C68' 1.492(14)
C67 C68 1.512(14)
C69 C70 1.513(12)
C70 C71 1.439(12)
C71 C72 1.467(11)
C73 C74 1.489(9)
C74 C75 1.512(8)
C75 C76 1.509(8)
C77 C78 1.526(9)
C78 C79 1.526(11)
C79 C80 1.488(9)
